data_2220695
loop_
_publ_author_name
'Rodrigues, Tiago'
'Moreira, Rui'
'Dacunha-Marinho, Bruno'
'Lopes, Francisca'

_publ_section_title
;Bis{(<i>E</i>)-3-[(diethylmethylammonio)methyl]-<i>N</i>-[3-(<i>N</i>,<i>N</i>-dimethylsulfamoyl)-1-methylpyridin-4-ylidene]-4-methoxyanilinium}
 tetraiodide pentahydrate
;
_journal_coeditor_code BG2227
_journal_issue 2
_journal_name_full 'Acta Crystallographica Section E'
_journal_page_first o283
_journal_page_last o284
_journal_paper_doi 10.1107/S1600536809000324
_journal_volume 65
_journal_year 2009
_chemical_formula_iupac 'C21 H34 N4 O3 S 2+, 2I -, 2.5H2 O'
_chemical_formula_moiety 'C21 H34 N4 O3 S 2+, 2(I -), 2.5(H2 O)'
_chemical_formula_sum 'C21 H39 I2 N4 O5.5 S'
_chemical_formula_weight 721.43
_chemical_name_systematic
;Bis{(<i>E</i>)-3-[(Diethylmethylammonio)methyl]-<i>N</i>-[3-(<i>N</i>,<i>N</i>-
dimethylsulfamoyl)-1-methylpyridin-4-ylidene]-4-methoxyanilinium}
 tetraiodide
pentahydrate
;
_space_group_IT_number 2
_symmetry_cell_setting triclinic
_symmetry_space_group_name_Hall '-P 1'
_symmetry_space_group_name_H-M 'P -1'
_atom_sites_solution_hydrogens geom
_atom_sites_solution_primary direct
_atom_sites_solution_secondary difmap
_audit_creation_method 'WinGX routine CIF_UPDATE'
_cell_angle_alpha 96.670(2)
_cell_angle_beta 97.667(2)
_cell_angle_gamma 98.2240(10)
_cell_formula_units_Z 4
_cell_length_a 12.7930(5)
_cell_length_b 13.5539(6)
_cell_length_c 16.8386(7)
_cell_measurement_reflns_used 9916
_cell_measurement_temperature 100(2)
_cell_measurement_theta_max 25.84
_cell_measurement_theta_min 2.4
_cell_volume 2836.5(2)
_computing_cell_refinement 'SAINT (Bruker, 2005)'
_computing_data_collection 'APEX2 (Bruker, 2005)'
_computing_data_reduction 'SAINT (Bruker, 2005)'
_computing_molecular_graphics 'ORTEP-3 for Windows (Farrugia, 1997)'
_computing_publication_material 'WinGX (Farrugia, 1999)'
_computing_structure_refinement 'SHELXL97 (Sheldrick, 2008)'
_computing_structure_solution 'SIR97  (Altomare <i>et al.</i>,  1999)'
_diffrn_ambient_temperature 100(2)
_diffrn_measured_fraction_theta_full 0.987
_diffrn_measured_fraction_theta_max 0.987
_diffrn_measurement_device 'four-circle diffractometer'
_diffrn_measurement_device_type 'Bruker APEXII CCD'
_diffrn_measurement_method '\w and \f'
_diffrn_radiation_source 'fine-focus sealed tube'
_diffrn_radiation_type MoK\a
_diffrn_radiation_wavelength 0.7107
_diffrn_reflns_av_R_equivalents 0.0497
_diffrn_reflns_limit_h_max 15
_diffrn_reflns_limit_h_min -15
_diffrn_reflns_limit_k_max 16
_diffrn_reflns_limit_k_min -16
_diffrn_reflns_limit_l_max 21
_diffrn_reflns_limit_l_min 0
_diffrn_reflns_number 49577
_diffrn_reflns_theta_full 26.4
_diffrn_reflns_theta_max 26.4
_diffrn_reflns_theta_min 1.63
_exptl_absorpt_coefficient_mu 2.329
_exptl_absorpt_correction_T_max 0.830
_exptl_absorpt_correction_T_min 0.575
_exptl_absorpt_correction_type multi-scan
_exptl_absorpt_process_details '(SADABS; Bruker, 2005)'
_exptl_crystal_colour colourless
_exptl_crystal_density_diffrn 1.687
_exptl_crystal_density_method 'not measured'
_exptl_crystal_description prism
_exptl_crystal_F_000 1436.0
_exptl_crystal_size_max 0.35
_exptl_crystal_size_mid 0.2
_exptl_crystal_size_min 0.08
_refine_diff_density_max 2.071
_refine_diff_density_min -1.416
_refine_ls_extinction_method none
_refine_ls_goodness_of_fit_ref 0.998
_refine_ls_hydrogen_treatment mixed
_refine_ls_matrix_type full
_refine_ls_number_parameters 654
_refine_ls_number_reflns 11468
_refine_ls_number_restraints 17
_refine_ls_restrained_S_all 0.997
_refine_ls_R_factor_all 0.0624
_refine_ls_R_factor_gt 0.0429
_refine_ls_shift/su_max 0.002
_refine_ls_shift/su_mean 0.000
_refine_ls_structure_factor_coef Fsqd
_refine_ls_weighting_details 'calc w=1/[\s^2^(Fo^2^)+(0.0655P)^2^] where P=(Fo^2^+2Fc^2^)/3'
_refine_ls_weighting_scheme calc
_refine_ls_wR_factor_gt 0.1068
_refine_ls_wR_factor_ref 0.1155
_reflns_number_gt 8753
_reflns_number_total 11468
_reflns_threshold_expression I>2\s(I)
_cod_data_source_file bg2227.cif
_cod_data_source_block I
_cod_database_code 2220695
_cod_database_fobs_code 2220695

loop_
_space_group_symop_operation_xyz
'x, y, z'
'-x, -y, -z'

loop_
_atom_site_type_symbol
_atom_site_label
_atom_site_fract_x
_atom_site_fract_y
_atom_site_fract_z
_atom_site_U_iso_or_equiv
_atom_site_adp_type
_atom_site_calc_flag
_atom_site_refinement_flags
_atom_site_occupancy
_atom_site_disorder_assembly
_atom_site_disorder_group
O O1W 0.4474(3) 0.1184(3) 0.6544(2) 0.0347(10) Uani d D 1 . .
H H1WA 0.414(3) 0.172(2) 0.665(3) 0.042 Uiso d D 1 . .
H H1WB 0.5190(9) 0.135(3) 0.665(3) 0.042 Uiso d D 1 . .
O O2W 0.8769(5) 0.9278(3) 0.8610(3) 0.0587(14) Uani d D 1 . .
H H2WA 0.913(5) 0.940(4) 0.820(3) 0.070 Uiso d D 1 . .
H H2WB 0.836(5) 0.867(2) 0.852(3) 0.070 Uiso d D 1 . .
O O3W 0.2931(4) 0.9651(3) 0.6823(2) 0.0428(11) Uani d D 1 . .
H H3WA 0.352(3) 1.010(3) 0.681(3) 0.051 Uiso d D 1 . .
H H3WB 0.299(4) 0.931(4) 0.725(2) 0.051 Uiso d D 1 . .
O O4W 0.1157(4) 0.0625(4) 0.6565(3) 0.0485(12) Uani d D 1 . .
H H4WA 0.145(4) 0.1267(15) 0.655(4) 0.058 Uiso d D 1 . .
H H4WB 0.166(3) 0.026(3) 0.674(4) 0.058 Uiso d D 1 . .
O O5W 0.9315(4) 0.0196(4) 0.7284(3) 0.0555(13) Uani d D 1 . .
H H5WA 0.892(4) 0.065(4) 0.713(4) 0.067 Uiso d D 1 . .
H H5WB 0.989(3) 0.018(4) 0.703(3) 0.067 Uiso d D 1 . .
I I1 0.32351(3) 0.83284(3) 0.85134(2) 0.02456(10) Uani d . 1 . .
I I2 0.73146(3) 0.17740(3) 0.68619(2) 0.02986(11) Uani d . 1 . .
I I3 0.71949(3) 0.68226(3) 0.811724(17) 0.01851(10) Uani d . 1 . .
I I4 0.28842(3) 0.30343(3) 0.687434(18) 0.02097(10) Uani d . 1 . .
N N1 0.0320(3) 0.6774(3) 0.7703(2) 0.0179(9) Uani d . 1 . .
C C2 0.0149(4) 0.6876(4) 0.8477(2) 0.0171(11) Uani d . 1 . .
H H2 -0.0368 0.7251 0.8623 0.021 Uiso calc R 1 . .
C C3 0.0710(4) 0.6446(4) 0.9058(2) 0.0147(10) Uani d . 1 . .
C C4 0.1531(4) 0.5890(3) 0.8865(3) 0.0136(10) Uani d . 1 . .
C C5 0.1607(4) 0.5714(4) 0.8024(3) 0.0155(10) Uani d . 1 . .
H H5 0.2057 0.5282 0.7846 0.019 Uiso calc R 1 . .
C C6 0.1033(4) 0.6167(4) 0.7484(2) 0.0185(11) Uani d . 1 . .
H H6 0.1126 0.6064 0.6943 0.022 Uiso calc R 1 . .
C C7 -0.0207(4) 0.7323(4) 0.7111(3) 0.0278(13) Uani d . 1 . .
H H7A -0.0628 0.7754 0.7374 0.042 Uiso calc R 1 . .
H H7B -0.0662 0.6853 0.6693 0.042 Uiso calc R 1 . .
H H7C 0.0323 0.7722 0.6878 0.042 Uiso calc R 1 . .
S S8 0.03896(9) 0.67067(9) 1.00503(6) 0.0135(3) Uani d . 1 . .
O O9 0.0913(3) 0.6067(3) 1.05430(18) 0.0209(8) Uani d . 1 . .
O O10 -0.0746(3) 0.6639(3) 0.99700(18) 0.0204(8) Uani d . 1 . .
N N11 0.0902(3) 0.7864(3) 1.0408(2) 0.0175(9) Uani d . 1 . .
C C12 0.2061(4) 0.8092(5) 1.0648(3) 0.0321(14) Uani d . 1 . .
H H12A 0.2401 0.8128 1.0175 0.048 Uiso calc R 1 . .
H H12B 0.2299 0.7573 1.0934 0.048 Uiso calc R 1 . .
H H12C 0.2245 0.8726 1.0993 0.048 Uiso calc R 1 . .
C C13 0.0461(5) 0.8645(4) 0.9992(3) 0.0293(13) Uani d . 1 . .
H H13A 0.0769 0.8710 0.9508 0.044 Uiso calc R 1 . .
H H13B 0.0625 0.9276 1.0343 0.044 Uiso calc R 1 . .
H H13C -0.0301 0.8460 0.9855 0.044 Uiso calc R 1 . .
N N14 0.2167(3) 0.5534(3) 0.9424(2) 0.0146(9) Uani d D 1 . .
H H14 0.194(4) 0.561(3) 0.9901(14) 0.017 Uiso d D 1 . .
C C15 0.3067(4) 0.5053(3) 0.9282(2) 0.0134(10) Uani d . 1 . .
C C16 0.3822(4) 0.5466(3) 0.8849(2) 0.0116(10) Uani d . 1 . .
H H16 0.3753 0.6065 0.8643 0.014 Uiso calc R 1 . .
C C17 0.4682(4) 0.4985(4) 0.8721(2) 0.0141(10) Uani d . 1 . .
H H17 0.5191 0.5262 0.8429 0.017 Uiso calc R 1 . .
C C18 0.4789(4) 0.4094(4) 0.9026(2) 0.0134(10) Uani d . 1 . .
C C19 0.4046(4) 0.3688(3) 0.9500(2) 0.0131(10) Uani d . 1 . .
C C20 0.3190(4) 0.4191(4) 0.9622(2) 0.0135(10) Uani d . 1 . .
H H20 0.2696 0.3941 0.9936 0.016 Uiso calc R 1 . .
O O21 0.5609(3) 0.3568(2) 0.89193(18) 0.0156(7) Uani d . 1 . .
C C22 0.6274(4) 0.3884(4) 0.8348(3) 0.0284(13) Uani d . 1 . .
H H22A 0.5836 0.3918 0.7845 0.043 Uiso calc R 1 . .
H H22B 0.6751 0.3410 0.8261 0.043 Uiso calc R 1 . .
H H22C 0.6681 0.4536 0.8553 0.043 Uiso calc R 1 . .
C C23 0.4197(4) 0.2776(3) 0.9912(2) 0.0140(10) Uani d . 1 . .
H H23A 0.3960 0.2871 1.0436 0.017 Uiso calc R 1 . .
H H23B 0.4956 0.2745 1.0010 0.017 Uiso calc R 1 . .
N N24 0.3617(3) 0.1764(3) 0.9456(2) 0.0142(9) Uani d . 1 . .
C C25 0.4097(4) 0.1478(4) 0.8698(3) 0.0172(11) Uani d . 1 . .
H H25A 0.3627 0.0909 0.8369 0.021 Uiso calc R 1 . .
H H25B 0.4130 0.2037 0.8386 0.021 Uiso calc R 1 . .
C C26 0.5201(4) 0.1207(4) 0.8870(3) 0.0238(12) Uani d . 1 . .
H H26A 0.5641 0.1716 0.9267 0.036 Uiso calc R 1 . .
H H26B 0.5511 0.1162 0.8380 0.036 Uiso calc R 1 . .
H H26C 0.5154 0.0570 0.9071 0.036 Uiso calc R 1 . .
C C27 0.2446(4) 0.1837(4) 0.9202(3) 0.0199(11) Uani d . 1 . .
H H27A 0.2177 0.2154 0.9663 0.024 Uiso calc R 1 . .
H H27B 0.2399 0.2271 0.8784 0.024 Uiso calc R 1 . .
C C28 0.1728(4) 0.0841(4) 0.8887(3) 0.0295(13) Uani d . 1 . .
H H28A 0.2054 0.0462 0.8499 0.044 Uiso calc R 1 . .
H H28B 0.1049 0.0963 0.8635 0.044 Uiso calc R 1 . .
H H28C 0.1626 0.0468 0.9329 0.044 Uiso calc R 1 . .
C C29 0.3720(4) 0.1004(4) 1.0034(3) 0.0193(11) Uani d . 1 . .
H H29A 0.3495 0.0338 0.9745 0.029 Uiso calc R 1 . .
H H29B 0.3280 0.1116 1.0445 0.029 Uiso calc R 1 . .
H H29C 0.4452 0.1073 1.0283 0.029 Uiso calc R 1 . .
N N41 0.9817(3) 0.3632(3) 0.7359(2) 0.0143(9) Uani d . 1 . .
C C42 0.9073(4) 0.4212(4) 0.7574(2) 0.0150(11) Uani d . 1 . .
H H42 0.8988 0.4330 0.8115 0.018 Uiso calc R 1 . .
C C43 0.8464(4) 0.4612(4) 0.7019(3) 0.0140(10) Uani d . 1 . .
H H43 0.7975 0.5008 0.7185 0.017 Uiso calc R 1 . .
C C44 0.8558(4) 0.4437(3) 0.6181(2) 0.0118(10) Uani d . 1 . .
C C45 0.9372(4) 0.3870(3) 0.5991(2) 0.0113(10) Uani d . 1 . .
C C46 0.9962(4) 0.3490(3) 0.6584(3) 0.0135(10) Uani d . 1 . .
H H46 1.0484 0.3119 0.6445 0.016 Uiso calc R 1 . .
C C47 1.0393(4) 0.3134(4) 0.7974(3) 0.0226(12) Uani d . 1 . .
H H47A 0.9904 0.2617 0.8136 0.034 Uiso calc R 1 . .
H H47B 1.0703 0.3621 0.8436 0.034 Uiso calc R 1 . .
H H47C 1.0948 0.2840 0.7751 0.034 Uiso calc R 1 . .
S S48 0.95911(10) 0.34819(9) 0.49898(6) 0.0144(3) Uani d . 1 . .
O O49 0.9141(3) 0.4153(2) 0.44787(17) 0.0172(7) Uani d . 1 . .
O O50 1.0700(3) 0.3398(3) 0.50195(18) 0.0179(8) Uani d . 1 . .
N N51 0.8905(3) 0.2370(3) 0.4701(2) 0.0191(9) Uani d . 1 . .
C C52 0.9303(5) 0.1519(4) 0.5057(3) 0.0262(13) Uani d . 1 . .
H H52A 0.9004 0.1429 0.5542 0.039 Uiso calc R 1 . .
H H52B 1.0068 0.1660 0.5182 0.039 Uiso calc R 1 . .
H H52C 0.9093 0.0915 0.4676 0.039 Uiso calc R 1 . .
C C53 0.7730(4) 0.2294(4) 0.4602(3) 0.0265(13) Uani d . 1 . .
H H53A 0.7516 0.2823 0.4316 0.040 Uiso calc R 1 . .
H H53B 0.7505 0.2356 0.5125 0.040 Uiso calc R 1 . .
H H53C 0.7405 0.1653 0.4301 0.040 Uiso calc R 1 . .
N N54 0.7923(3) 0.4792(3) 0.5618(2) 0.0145(9) Uani d D 1 . .
H H54 0.813(4) 0.486(3) 0.5136(14) 0.017 Uiso d D 1 . .
C C55 0.6969(4) 0.5173(4) 0.5752(2) 0.0142(10) Uani d . 1 . .
C C56 0.6208(4) 0.4609(4) 0.6102(2) 0.0129(10) Uani d . 1 . .
H H56 0.6335 0.3998 0.6263 0.015 Uiso calc R 1 . .
C C57 0.5259(4) 0.4951(4) 0.6215(2) 0.0156(10) Uani d . 1 . .
H H57 0.4751 0.4571 0.6451 0.019 Uiso calc R 1 . .
C C58 0.5075(4) 0.5860(4) 0.5973(2) 0.0123(10) Uani d . 1 . .
C C59 0.5836(4) 0.6442(3) 0.5615(2) 0.0120(10) Uani d . 1 . .
C C60 0.6781(4) 0.6071(4) 0.5503(2) 0.0148(10) Uani d . 1 . .
H H60 0.7287 0.6438 0.5257 0.018 Uiso calc R 1 . .
O O61 0.4154(3) 0.6249(3) 0.60549(18) 0.0172(8) Uani d . 1 . .
C C62 0.3569(5) 0.5914(5) 0.6669(3) 0.0381(16) Uani d . 1 . .
H H62A 0.3151 0.5264 0.6473 0.057 Uiso calc R 1 . .
H H62B 0.3105 0.6385 0.6803 0.057 Uiso calc R 1 . .
H H62C 0.4060 0.5869 0.7143 0.057 Uiso calc R 1 . .
C C63 0.5599(4) 0.7401(3) 0.5315(2) 0.0154(10) Uani d . 1 . .
H H63A 0.4832 0.7341 0.5159 0.019 Uiso calc R 1 . .
H H63B 0.5925 0.7473 0.4833 0.019 Uiso calc R 1 . .
N N64 0.5981(3) 0.8360(3) 0.5915(2) 0.0162(9) Uani d . 1 . .
C C65 0.5493(4) 0.8250(4) 0.6690(3) 0.0182(11) Uani d . 1 . .
H H65A 0.4721 0.8108 0.6546 0.022 Uiso calc R 1 . .
H H65B 0.5718 0.7672 0.6912 0.022 Uiso calc R 1 . .
C C66 0.5774(4) 0.9148(4) 0.7346(3) 0.0221(12) Uani d . 1 . .
H H66A 0.6522 0.9236 0.7556 0.033 Uiso calc R 1 . .
H H66B 0.5363 0.9037 0.7774 0.033 Uiso calc R 1 . .
H H66C 0.5615 0.9740 0.7124 0.033 Uiso calc R 1 . .
C C67 0.7185(4) 0.8567(4) 0.6140(3) 0.0192(11) Uani d . 1 . .
H H67A 0.7416 0.7993 0.6366 0.023 Uiso calc R 1 . .
H H67B 0.7377 0.9144 0.6559 0.023 Uiso calc R 1 . .
C C68 0.7793(4) 0.8771(4) 0.5438(3) 0.0298(14) Uani d . 1 . .
H H68A 0.7636 0.8192 0.5030 0.045 Uiso calc R 1 . .
H H68B 0.8547 0.8907 0.5632 0.045 Uiso calc R 1 . .
H H68C 0.7578 0.9342 0.5212 0.045 Uiso calc R 1 . .
C C69 0.5592(4) 0.9205(4) 0.5531(3) 0.0244(12) Uani d . 1 . .
H H69A 0.5949 0.9835 0.5833 0.037 Uiso calc R 1 . .
H H69B 0.4835 0.9158 0.5528 0.037 Uiso calc R 1 . .
H H69C 0.5742 0.9167 0.4986 0.037 Uiso calc R 1 . .

loop_
_atom_site_aniso_label
_atom_site_aniso_U_11
_atom_site_aniso_U_22
_atom_site_aniso_U_33
_atom_site_aniso_U_12
_atom_site_aniso_U_13
_atom_site_aniso_U_23
O1W 0.039(3) 0.033(3) 0.037(2) 0.018(2) 0.011(2) 0.0050(19)
O2W 0.083(4) 0.032(3) 0.046(3) -0.016(3) -0.019(3) 0.008(2)
O3W 0.059(3) 0.027(3) 0.037(2) 0.000(2) -0.003(2) 0.0035(19)
O4W 0.044(3) 0.034(3) 0.061(3) -0.010(2) 0.001(2) 0.008(2)
O5W 0.034(3) 0.063(4) 0.072(3) 0.003(2) 0.006(2) 0.028(3)
I1 0.0291(2) 0.0148(2) 0.03152(18) 0.00230(15) 0.01180(15) 0.00385(14)
I2 0.0374(2) 0.0207(2) 0.03183(19) -0.00250(17) 0.01728(17) 0.00016(15)
I3 0.02080(19) 0.0211(2) 0.01620(15) 0.00576(15) 0.00688(13) 0.00553(13)
I4 0.02065(19) 0.0215(2) 0.02325(16) 0.00578(15) 0.00691(14) 0.00628(14)
N1 0.021(2) 0.026(3) 0.0111(17) 0.009(2) 0.0055(16) 0.0093(17)
C2 0.016(3) 0.024(3) 0.013(2) 0.005(2) 0.0072(19) 0.005(2)
C3 0.020(3) 0.016(3) 0.010(2) 0.002(2) 0.0079(19) 0.0060(19)
C4 0.015(3) 0.009(3) 0.017(2) -0.001(2) 0.0066(19) 0.0013(19)
C5 0.013(3) 0.010(3) 0.020(2) -0.001(2) 0.001(2) -0.0069(19)
C6 0.020(3) 0.028(3) 0.008(2) 0.001(2) 0.0085(19) 0.003(2)
C7 0.033(3) 0.043(4) 0.014(2) 0.019(3) 0.008(2) 0.011(2)
S8 0.0166(6) 0.0169(7) 0.0104(5) 0.0073(5) 0.0068(5) 0.0052(5)
O9 0.027(2) 0.030(2) 0.0143(15) 0.0194(17) 0.0100(14) 0.0111(14)
O10 0.0186(19) 0.029(2) 0.0169(15) 0.0085(16) 0.0073(14) 0.0054(15)
N11 0.020(2) 0.016(2) 0.0162(18) 0.0019(19) 0.0064(17) -0.0004(17)
C12 0.027(3) 0.045(4) 0.019(2) -0.007(3) 0.002(2) 0.000(2)
C13 0.045(4) 0.017(3) 0.032(3) 0.014(3) 0.012(3) 0.007(2)
N14 0.020(2) 0.017(2) 0.0110(17) 0.0109(19) 0.0099(16) 0.0027(16)
C15 0.017(3) 0.010(3) 0.013(2) 0.004(2) 0.0037(19) -0.0021(18)
C16 0.014(2) 0.009(3) 0.0121(19) 0.003(2) 0.0003(18) 0.0009(18)
C17 0.013(2) 0.015(3) 0.013(2) -0.001(2) 0.0028(18) 0.0013(19)
C18 0.017(3) 0.013(3) 0.012(2) 0.005(2) 0.0078(19) -0.0003(18)
C19 0.018(3) 0.009(3) 0.012(2) 0.006(2) -0.0009(19) -0.0010(18)
C20 0.018(3) 0.016(3) 0.0069(19) 0.003(2) 0.0046(18) -0.0002(18)
O21 0.0182(18) 0.0119(19) 0.0200(15) 0.0068(15) 0.0084(14) 0.0044(14)
C22 0.031(3) 0.033(4) 0.033(3) 0.020(3) 0.025(3) 0.013(2)
C23 0.019(3) 0.013(3) 0.013(2) 0.006(2) 0.0072(19) 0.0026(18)
N24 0.022(2) 0.009(2) 0.0134(17) 0.0030(18) 0.0061(16) 0.0032(16)
C25 0.021(3) 0.015(3) 0.015(2) 0.006(2) 0.006(2) -0.0019(19)
C26 0.026(3) 0.023(3) 0.026(2) 0.010(2) 0.010(2) 0.004(2)
C27 0.017(3) 0.016(3) 0.027(2) 0.004(2) 0.003(2) 0.005(2)
C28 0.027(3) 0.018(3) 0.040(3) 0.001(3) 0.002(3) -0.006(2)
C29 0.027(3) 0.012(3) 0.020(2) 0.005(2) 0.005(2) 0.004(2)
N41 0.015(2) 0.018(2) 0.0118(17) 0.0056(18) 0.0040(16) 0.0040(16)
C42 0.018(3) 0.019(3) 0.011(2) 0.006(2) 0.0092(19) 0.0050(19)
C43 0.011(2) 0.013(3) 0.019(2) 0.003(2) 0.0057(19) 0.0019(19)
C44 0.016(3) 0.008(2) 0.013(2) 0.003(2) 0.0039(19) 0.0030(18)
C45 0.017(3) 0.010(3) 0.0083(19) 0.003(2) 0.0049(18) 0.0022(17)
C46 0.012(2) 0.013(3) 0.019(2) 0.005(2) 0.0088(19) 0.0037(19)
C47 0.024(3) 0.034(3) 0.016(2) 0.014(3) 0.008(2) 0.012(2)
S48 0.0197(7) 0.0166(7) 0.0100(5) 0.0068(5) 0.0079(5) 0.0029(5)
O49 0.024(2) 0.017(2) 0.0133(14) 0.0087(16) 0.0059(14) 0.0050(14)
O50 0.0163(19) 0.024(2) 0.0172(15) 0.0073(16) 0.0084(14) 0.0061(14)
N51 0.025(2) 0.016(2) 0.0178(19) 0.0041(19) 0.0074(18) 0.0003(17)
C52 0.038(3) 0.014(3) 0.029(3) 0.005(3) 0.013(2) 0.003(2)
C53 0.026(3) 0.025(3) 0.026(3) -0.002(3) 0.004(2) 0.000(2)
N54 0.014(2) 0.021(2) 0.0113(17) 0.0080(18) 0.0051(16) 0.0044(16)
C55 0.012(2) 0.020(3) 0.011(2) 0.007(2) 0.0008(18) -0.0023(19)
C56 0.019(3) 0.010(3) 0.012(2) 0.006(2) 0.0043(19) 0.0023(18)
C57 0.018(3) 0.016(3) 0.012(2) 0.001(2) 0.0027(19) 0.0011(19)
C58 0.014(3) 0.015(3) 0.0090(19) 0.007(2) 0.0026(18) 0.0024(18)
C59 0.017(3) 0.009(3) 0.0084(19) 0.003(2) -0.0013(18) -0.0018(17)
C60 0.018(3) 0.015(3) 0.014(2) 0.006(2) 0.0068(19) 0.0022(19)
O61 0.0165(18) 0.023(2) 0.0173(15) 0.0080(16) 0.0107(14) 0.0070(14)
C62 0.039(4) 0.050(4) 0.045(3) 0.030(3) 0.033(3) 0.032(3)
C63 0.017(3) 0.014(3) 0.015(2) 0.002(2) 0.0048(19) 0.0026(19)
N64 0.023(2) 0.013(2) 0.0151(18) 0.0059(19) 0.0065(17) 0.0036(16)
C65 0.022(3) 0.018(3) 0.018(2) 0.007(2) 0.009(2) 0.006(2)
C66 0.029(3) 0.020(3) 0.020(2) 0.005(2) 0.010(2) 0.004(2)
C67 0.018(3) 0.018(3) 0.022(2) 0.001(2) 0.006(2) 0.002(2)
C68 0.033(3) 0.024(3) 0.036(3) 0.001(3) 0.021(3) 0.006(2)
C69 0.039(3) 0.012(3) 0.025(2) 0.010(3) 0.005(2) 0.007(2)

loop_
_atom_type_symbol
_atom_type_description
_atom_type_scat_dispersion_real
_atom_type_scat_dispersion_imag
_atom_type_scat_source
C C 0.0033 0.0016 'International Tables Vol C Tables 4.2.6.8 and 6.1.1.4'
H H 0 0 'International Tables Vol C Tables 4.2.6.8 and 6.1.1.4'
N N 0.0061 0.0033 'International Tables Vol C Tables 4.2.6.8 and 6.1.1.4'
O O 0.0106 0.006 'International Tables Vol C Tables 4.2.6.8 and 6.1.1.4'
S S 0.1246 0.1234 'International Tables Vol C Tables 4.2.6.8 and 6.1.1.4'
I I -0.4742 1.8119 'International Tables Vol C Tables 4.2.6.8 and 6.1.1.4'

loop_
_geom_angle_atom_site_label_1
_geom_angle_atom_site_label_2
_geom_angle_atom_site_label_3
_geom_angle_site_symmetry_1
_geom_angle_site_symmetry_3
_geom_angle
_geom_angle_publ_flag
H1WA O1W H1WB . . 112(4) ?
H2WA O2W H2WB . . 113(5) ?
H3WA O3W H3WB . . 111(4) ?
H4WA O4W H4WB . . 111(4) ?
H5WA O5W H5WB . . 113(5) ?
C2 N1 C6 . . 118.4(4) ?
C2 N1 C7 . . 121.3(4) ?
C6 N1 C7 . . 120.3(4) ?
N1 C2 C3 . . 122.2(4) ?
N1 C2 H2 . . 118.9 ?
C3 C2 H2 . . 118.9 ?
C2 C3 C4 . . 120.7(4) ?
C2 C3 S8 . . 115.0(3) ?
C4 C3 S8 . . 124.2(3) ?
N14 C4 C5 . . 122.1(4) ?
N14 C4 C3 . . 123.0(4) ?
C5 C4 C3 . . 114.9(4) ?
C6 C5 C4 . . 120.7(4) ?
C6 C5 H5 . . 119.7 ?
C4 C5 H5 . . 119.7 ?
C5 C6 N1 . . 122.4(4) ?
C5 C6 H6 . . 118.8 ?
N1 C6 H6 . . 118.8 ?
N1 C7 H7A . . 109.5 ?
N1 C7 H7B . . 109.5 ?
H7A C7 H7B . . 109.5 ?
N1 C7 H7C . . 109.5 ?
H7A C7 H7C . . 109.5 ?
H7B C7 H7C . . 109.5 ?
O10 S8 O9 . . 119.4(2) ?
O10 S8 N11 . . 107.1(2) ?
O9 S8 N11 . . 107.6(2) ?
O10 S8 C3 . . 107.0(2) ?
O9 S8 C3 . . 107.0(2) ?
N11 S8 C3 . . 108.3(2) ?
C12 N11 C13 . . 113.2(4) ?
C12 N11 S8 . . 117.3(4) ?
C13 N11 S8 . . 116.3(3) ?
N11 C12 H12A . . 109.5 ?
N11 C12 H12B . . 109.5 ?
H12A C12 H12B . . 109.5 ?
N11 C12 H12C . . 109.5 ?
H12A C12 H12C . . 109.5 ?
H12B C12 H12C . . 109.5 ?
N11 C13 H13A . . 109.5 ?
N11 C13 H13B . . 109.5 ?
H13A C13 H13B . . 109.5 ?
N11 C13 H13C . . 109.5 ?
H13A C13 H13C . . 109.5 ?
H13B C13 H13C . . 109.5 ?
C4 N14 C15 . . 125.7(4) ?
C4 N14 H14 . . 110(3) ?
C15 N14 H14 . . 124(3) ?
C16 C15 C20 . . 120.5(4) ?
C16 C15 N14 . . 121.1(4) ?
C20 C15 N14 . . 118.4(4) ?
C15 C16 C17 . . 119.8(4) ?
C15 C16 H16 . . 120.1 ?
C17 C16 H16 . . 120.1 ?
C16 C17 C18 . . 120.3(4) ?
C16 C17 H17 . . 119.8 ?
C18 C17 H17 . . 119.8 ?
O21 C18 C17 . . 123.9(4) ?
O21 C18 C19 . . 115.8(4) ?
C17 C18 C19 . . 120.3(4) ?
C20 C19 C18 . . 118.0(4) ?
C20 C19 C23 . . 120.0(4) ?
C18 C19 C23 . . 121.8(4) ?
C15 C20 C19 . . 120.9(4) ?
C15 C20 H20 . . 119.5 ?
C19 C20 H20 . . 119.5 ?
C18 O21 C22 . . 116.3(4) ?
O21 C22 H22A . . 109.5 ?
O21 C22 H22B . . 109.5 ?
H22A C22 H22B . . 109.5 ?
O21 C22 H22C . . 109.5 ?
H22A C22 H22C . . 109.5 ?
H22B C22 H22C . . 109.5 ?
C19 C23 N24 . . 116.0(4) ?
C19 C23 H23A . . 108.3 ?
N24 C23 H23A . . 108.3 ?
C19 C23 H23B . . 108.3 ?
N24 C23 H23B . . 108.3 ?
H23A C23 H23B . . 107.4 ?
C29 N24 C27 . . 110.4(4) ?
C29 N24 C25 . . 111.2(4) ?
C27 N24 C25 . . 108.3(3) ?
C29 N24 C23 . . 106.6(3) ?
C27 N24 C23 . . 109.3(3) ?
C25 N24 C23 . . 111.0(3) ?
C26 C25 N24 . . 113.8(4) ?
C26 C25 H25A . . 108.8 ?
N24 C25 H25A . . 108.8 ?
C26 C25 H25B . . 108.8 ?
N24 C25 H25B . . 108.8 ?
H25A C25 H25B . . 107.7 ?
C25 C26 H26A . . 109.5 ?
C25 C26 H26B . . 109.5 ?
H26A C26 H26B . . 109.5 ?
C25 C26 H26C . . 109.5 ?
H26A C26 H26C . . 109.5 ?
H26B C26 H26C . . 109.5 ?
C28 C27 N24 . . 115.0(4) ?
C28 C27 H27A . . 108.5 ?
N24 C27 H27A . . 108.5 ?
C28 C27 H27B . . 108.5 ?
N24 C27 H27B . . 108.5 ?
H27A C27 H27B . . 107.5 ?
C27 C28 H28A . . 109.5 ?
C27 C28 H28B . . 109.5 ?
H28A C28 H28B . . 109.5 ?
C27 C28 H28C . . 109.5 ?
H28A C28 H28C . . 109.5 ?
H28B C28 H28C . . 109.5 ?
N24 C29 H29A . . 109.5 ?
N24 C29 H29B . . 109.5 ?
H29A C29 H29B . . 109.5 ?
N24 C29 H29C . . 109.5 ?
H29A C29 H29C . . 109.5 ?
H29B C29 H29C . . 109.5 ?
C46 N41 C42 . . 119.0(4) ?
C46 N41 C47 . . 121.3(4) ?
C42 N41 C47 . . 119.6(3) ?
C43 C42 N41 . . 121.6(4) ?
C43 C42 H42 . . 119.2 ?
N41 C42 H42 . . 119.2 ?
C42 C43 C44 . . 121.0(4) ?
C42 C43 H43 . . 119.5 ?
C44 C43 H43 . . 119.5 ?
N54 C44 C43 . . 121.6(4) ?
N54 C44 C45 . . 123.0(4) ?
C43 C44 C45 . . 115.4(4) ?
C46 C45 C44 . . 120.4(4) ?
C46 C45 S48 . . 115.1(3) ?
C44 C45 S48 . . 124.1(3) ?
N41 C46 C45 . . 122.4(4) ?
N41 C46 H46 . . 118.8 ?
C45 C46 H46 . . 118.8 ?
N41 C47 H47A . . 109.5 ?
N41 C47 H47B . . 109.5 ?
H47A C47 H47B . . 109.5 ?
N41 C47 H47C . . 109.5 ?
H47A C47 H47C . . 109.5 ?
H47B C47 H47C . . 109.5 ?
O50 S48 O49 . . 119.00(19) ?
O50 S48 N51 . . 107.7(2) ?
O49 S48 N51 . . 107.2(2) ?
O50 S48 C45 . . 107.9(2) ?
O49 S48 C45 . . 107.1(2) ?
N51 S48 C45 . . 107.4(2) ?
C53 N51 C52 . . 113.4(4) ?
C53 N51 S48 . . 116.5(3) ?
C52 N51 S48 . . 117.6(3) ?
N51 C52 H52A . . 109.5 ?
N51 C52 H52B . . 109.5 ?
H52A C52 H52B . . 109.5 ?
N51 C52 H52C . . 109.5 ?
H52A C52 H52C . . 109.5 ?
H52B C52 H52C . . 109.5 ?
N51 C53 H53A . . 109.5 ?
N51 C53 H53B . . 109.5 ?
H53A C53 H53B . . 109.5 ?
N51 C53 H53C . . 109.5 ?
H53A C53 H53C . . 109.5 ?
H53B C53 H53C . . 109.5 ?
C44 N54 C55 . . 124.6(4) ?
C44 N54 H54 . . 119(3) ?
C55 N54 H54 . . 116(3) ?
C60 C55 C56 . . 120.1(4) ?
C60 C55 N54 . . 120.4(4) ?
C56 C55 N54 . . 119.5(4) ?
C55 C56 C57 . . 120.5(4) ?
C55 C56 H56 . . 119.8 ?
C57 C56 H56 . . 119.8 ?
C58 C57 C56 . . 119.4(4) ?
C58 C57 H57 . . 120.3 ?
C56 C57 H57 . . 120.3 ?
O61 C58 C57 . . 123.2(4) ?
O61 C58 C59 . . 115.8(4) ?
C57 C58 C59 . . 120.9(4) ?
C60 C59 C58 . . 118.2(4) ?
C60 C59 C63 . . 121.4(4) ?
C58 C59 C63 . . 120.3(4) ?
C55 C60 C59 . . 120.9(4) ?
C55 C60 H60 . . 119.6 ?
C59 C60 H60 . . 119.6 ?
C58 O61 C62 . . 116.7(4) ?
O61 C62 H62A . . 109.5 ?
O61 C62 H62B . . 109.5 ?
H62A C62 H62B . . 109.5 ?
O61 C62 H62C . . 109.5 ?
H62A C62 H62C . . 109.5 ?
H62B C62 H62C . . 109.5 ?
C59 C63 N64 . . 115.6(4) ?
C59 C63 H63A . . 108.4 ?
N64 C63 H63A . . 108.4 ?
C59 C63 H63B . . 108.4 ?
N64 C63 H63B . . 108.4 ?
H63A C63 H63B . . 107.4 ?
C69 N64 C67 . . 110.6(4) ?
C69 N64 C63 . . 107.3(4) ?
C67 N64 C63 . . 112.2(3) ?
C69 N64 C65 . . 109.5(4) ?
C67 N64 C65 . . 108.2(3) ?
C63 N64 C65 . . 109.1(3) ?
C66 C65 N64 . . 116.0(4) ?
C66 C65 H65A . . 108.3 ?
N64 C65 H65A . . 108.3 ?
C66 C65 H65B . . 108.3 ?
N64 C65 H65B . . 108.3 ?
H65A C65 H65B . . 107.4 ?
C65 C66 H66A . . 109.5 ?
C65 C66 H66B . . 109.5 ?
H66A C66 H66B . . 109.5 ?
C65 C66 H66C . . 109.5 ?
H66A C66 H66C . . 109.5 ?
H66B C66 H66C . . 109.5 ?
N64 C67 C68 . . 114.7(4) ?
N64 C67 H67A . . 108.6 ?
C68 C67 H67A . . 108.6 ?
N64 C67 H67B . . 108.6 ?
C68 C67 H67B . . 108.6 ?
H67A C67 H67B . . 107.6 ?
C67 C68 H68A . . 109.5 ?
C67 C68 H68B . . 109.5 ?
H68A C68 H68B . . 109.5 ?
C67 C68 H68C . . 109.5 ?
H68A C68 H68C . . 109.5 ?
H68B C68 H68C . . 109.5 ?
N64 C69 H69A . . 109.5 ?
N64 C69 H69B . . 109.5 ?
H69A C69 H69B . . 109.5 ?
N64 C69 H69C . . 109.5 ?
H69A C69 H69C . . 109.5 ?
H69B C69 H69C . . 109.5 ?

loop_
_geom_bond_atom_site_label_1
_geom_bond_atom_site_label_2
_geom_bond_site_symmetry_2
_geom_bond_distance
_geom_bond_publ_flag
O1W H1WA . 0.90(6) ?
O1W H1WB . 0.90(2) ?
O2W H2WA . 0.90(6) ?
O2W H2WB . 0.89(5) ?
O3W H3WA . 0.89(4) ?
O3W H3WB . 0.90(3) ?
O4W H4WA . 0.90(4) ?
O4W H4WB . 0.90(3) ?
O5W H5WA . 0.89(4) ?
O5W H5WB . 0.89(5) ?
N1 C2 . 1.346(5) ?
N1 C6 . 1.371(6) ?
N1 C7 . 1.461(6) ?
C2 C3 . 1.369(6) ?
C2 H2 . 0.9300 ?
C3 C4 . 1.428(6) ?
C3 S8 . 1.781(4) ?
C4 N14 . 1.339(6) ?
C4 C5 . 1.428(6) ?
C5 C6 . 1.351(7) ?
C5 H5 . 0.9300 ?
C6 H6 . 0.9300 ?
C7 H7A . 0.9600 ?
C7 H7B . 0.9600 ?
C7 H7C . 0.9600 ?
S8 O10 . 1.430(3) ?
S8 O9 . 1.440(3) ?
S8 N11 . 1.622(4) ?
N11 C12 . 1.463(6) ?
N11 C13 . 1.473(6) ?
C12 H12A . 0.9600 ?
C12 H12B . 0.9600 ?
C12 H12C . 0.9600 ?
C13 H13A . 0.9600 ?
C13 H13B . 0.9600 ?
C13 H13C . 0.9600 ?
N14 C15 . 1.436(6) ?
N14 H14 . 0.89(6) ?
C15 C16 . 1.380(6) ?
C15 C20 . 1.378(6) ?
C16 C17 . 1.385(6) ?
C16 H16 . 0.9300 ?
C17 C18 . 1.382(6) ?
C17 H17 . 0.9300 ?
C18 O21 . 1.369(5) ?
C18 C19 . 1.414(6) ?
C19 C20 . 1.396(6) ?
C19 C23 . 1.509(6) ?
C20 H20 . 0.9300 ?
O21 C22 . 1.429(5) ?
C22 H22A . 0.9600 ?
C22 H22B . 0.9600 ?
C22 H22C . 0.9600 ?
C23 N24 . 1.528(6) ?
C23 H23A . 0.9700 ?
C23 H23B . 0.9700 ?
N24 C29 . 1.505(6) ?
N24 C27 . 1.522(6) ?
N24 C25 . 1.523(5) ?
C25 C26 . 1.510(7) ?
C25 H25A . 0.9700 ?
C25 H25B . 0.9700 ?
C26 H26A . 0.9600 ?
C26 H26B . 0.9600 ?
C26 H26C . 0.9600 ?
C27 C28 . 1.514(7) ?
C27 H27A . 0.9700 ?
C27 H27B . 0.9700 ?
C28 H28A . 0.9600 ?
C28 H28B . 0.9600 ?
C28 H28C . 0.9600 ?
C29 H29A . 0.9600 ?
C29 H29B . 0.9600 ?
C29 H29C . 0.9600 ?
N41 C46 . 1.338(5) ?
N41 C42 . 1.377(6) ?
N41 C47 . 1.473(6) ?
C42 C43 . 1.349(7) ?
C42 H42 . 0.9300 ?
C43 C44 . 1.428(6) ?
C43 H43 . 0.9300 ?
C44 N54 . 1.342(6) ?
C44 C45 . 1.427(6) ?
C45 C46 . 1.365(6) ?
C45 S48 . 1.777(4) ?
C46 H46 . 0.9300 ?
C47 H47A . 0.9600 ?
C47 H47B . 0.9600 ?
C47 H47C . 0.9600 ?
S48 O50 . 1.434(3) ?
S48 O49 . 1.449(3) ?
S48 N51 . 1.617(4) ?
N51 C53 . 1.478(6) ?
N51 C52 . 1.482(6) ?
C52 H52A . 0.9600 ?
C52 H52B . 0.9600 ?
C52 H52C . 0.9600 ?
C53 H53A . 0.9600 ?
C53 H53B . 0.9600 ?
C53 H53C . 0.9600 ?
N54 C55 . 1.426(6) ?
N54 H54 . 0.90(6) ?
C55 C60 . 1.375(6) ?
C55 C56 . 1.388(6) ?
C56 C57 . 1.387(6) ?
C56 H56 . 0.9300 ?
C57 C58 . 1.383(6) ?
C57 H57 . 0.9300 ?
C58 O61 . 1.375(5) ?
C58 C59 . 1.407(6) ?
C59 C60 . 1.401(6) ?
C59 C63 . 1.504(6) ?
C60 H60 . 0.9300 ?
O61 C62 . 1.433(5) ?
C62 H62A . 0.9600 ?
C62 H62B . 0.9600 ?
C62 H62C . 0.9600 ?
C63 N64 . 1.526(6) ?
C63 H63A . 0.9700 ?
C63 H63B . 0.9700 ?
N64 C69 . 1.493(6) ?
N64 C67 . 1.513(6) ?
N64 C65 . 1.534(5) ?
C65 C66 . 1.511(6) ?
C65 H65A . 0.9700 ?
C65 H65B . 0.9700 ?
C66 H66A . 0.9600 ?
C66 H66B . 0.9600 ?
C66 H66C . 0.9600 ?
C67 C68 . 1.529(6) ?
C67 H67A . 0.9700 ?
C67 H67B . 0.9700 ?
C68 H68A . 0.9600 ?
C68 H68B . 0.9600 ?
C68 H68C . 0.9600 ?
C69 H69A . 0.9600 ?
C69 H69B . 0.9600 ?
C69 H69C . 0.9600 ?

loop_
_geom_hbond_atom_site_label_D
_geom_hbond_atom_site_label_H
_geom_hbond_atom_site_label_A
_geom_hbond_site_symmetry_A
_geom_hbond_distance_DH
_geom_hbond_distance_HA
_geom_hbond_distance_DA
_geom_hbond_angle_DHA
_geom_hbond_publ_flag
O1W H1WA I4 1_555 0.91(3) 2.60(4) 3.489(4) 170(3) yes
O1W H1WB I2 1_555 0.90(2) 2.663(17) 3.561(4) 176(4) yes
O2W H2WA O5w 1_565 0.90(4) 1.98(5) 2.799(7) 147(5) yes
O2W H2WB I3 1_555 0.90(4) 2.69(4) 3.580(5) 175(4) yes
O3W H3WA O1W 1_565 0.90(4) 1.91(4) 2.781(6) 161(18) yes
O3W H3WB I1 1_555 0.90(4) 2.64(4) 3.544(4) 178(5) yes
O4W H4WA I4 1_555 0.90(3) 2.75(3) 3.613(5) 160(4) yes
O4W H4WB O3W 1_545 0.89(5) 1.92(4) 2.795(7) 162(2) yes
O5W H5WA I2 1_555 0.90(4) 2.75(5) 3.614(5) 165(4) yes
O5W H5WB O4w 1_655 0.90(4) 1.94(4) 2.809(7) 161(3) yes
N14 H14 O9 1_555 0.90(3) 1.93(4) 2.733(5) 149(4) yes
N54 H54 O49 1_555 0.90(5) 2.08(4) 2.767(5) 133(4) yes

loop_
_geom_torsion_atom_site_label_1
_geom_torsion_atom_site_label_2
_geom_torsion_atom_site_label_3
_geom_torsion_atom_site_label_4
_geom_torsion_site_symmetry_1
_geom_torsion_site_symmetry_2
_geom_torsion_site_symmetry_3
_geom_torsion_site_symmetry_4
_geom_torsion
_geom_torsion_publ_flag
C6 N1 C2 C3 . . . . 4.1(7) ?
C7 N1 C2 C3 . . . . -173.6(5) ?
N1 C2 C3 C4 . . . . 1.9(8) ?
N1 C2 C3 S8 . . . . 178.1(4) ?
C2 C3 C4 N14 . . . . 173.7(5) ?
S8 C3 C4 N14 . . . . -2.2(7) ?
C2 C3 C4 C5 . . . . -8.0(7) ?
S8 C3 C4 C5 . . . . 176.2(4) ?
N14 C4 C5 C6 . . . . -173.1(5) ?
C3 C4 C5 C6 . . . . 8.5(7) ?
C4 C5 C6 N1 . . . . -3.1(8) ?
C2 N1 C6 C5 . . . . -3.5(7) ?
C7 N1 C6 C5 . . . . 174.2(5) ?
C2 C3 S8 O10 . . . . 41.5(4) ?
C4 C3 S8 O10 . . . . -142.5(4) ?
C2 C3 S8 O9 . . . . 170.5(4) ?
C4 C3 S8 O9 . . . . -13.4(5) ?
C2 C3 S8 N11 . . . . -73.7(4) ?
C4 C3 S8 N11 . . . . 102.4(4) ?
O10 S8 N11 C12 . . . . 171.9(3) ?
O9 S8 N11 C12 . . . . 42.4(4) ?
C3 S8 N11 C12 . . . . -73.1(4) ?
O10 S8 N11 C13 . . . . -49.7(4) ?
O9 S8 N11 C13 . . . . -179.2(3) ?
C3 S8 N11 C13 . . . . 65.4(4) ?
C5 C4 N14 C15 . . . . 7.9(7) ?
C3 C4 N14 C15 . . . . -173.8(4) ?
C4 N14 C15 C16 . . . . 47.5(7) ?
C4 N14 C15 C20 . . . . -135.6(5) ?
C20 C15 C16 C17 . . . . 3.1(7) ?
N14 C15 C16 C17 . . . . -180.0(4) ?
C15 C16 C17 C18 . . . . -0.1(7) ?
C16 C17 C18 O21 . . . . 179.3(4) ?
C16 C17 C18 C19 . . . . -2.7(7) ?
O21 C18 C19 C20 . . . . -179.5(4) ?
C17 C18 C19 C20 . . . . 2.4(7) ?
O21 C18 C19 C23 . . . . 4.4(6) ?
C17 C18 C19 C23 . . . . -173.7(4) ?
C16 C15 C20 C19 . . . . -3.4(7) ?
N14 C15 C20 C19 . . . . 179.6(4) ?
C18 C19 C20 C15 . . . . 0.7(7) ?
C23 C19 C20 C15 . . . . 176.8(4) ?
C17 C18 O21 C22 . . . . -10.8(6) ?
C19 C18 O21 C22 . . . . 171.1(4) ?
C20 C19 C23 N24 . . . . 88.3(5) ?
C18 C19 C23 N24 . . . . -95.7(5) ?
C19 C23 N24 C29 . . . . -170.2(4) ?
C19 C23 N24 C27 . . . . -50.9(5) ?
C19 C23 N24 C25 . . . . 68.5(5) ?
C29 N24 C25 C26 . . . . -48.6(5) ?
C27 N24 C25 C26 . . . . -170.1(4) ?
C23 N24 C25 C26 . . . . 69.9(5) ?
C29 N24 C27 C28 . . . . -51.8(5) ?
C25 N24 C27 C28 . . . . 70.2(5) ?
C23 N24 C27 C28 . . . . -168.7(4) ?
C46 N41 C42 C43 . . . . 2.2(7) ?
C47 N41 C42 C43 . . . . -174.4(5) ?
N41 C42 C43 C44 . . . . 0.9(7) ?
C42 C43 C44 N54 . . . . 176.9(5) ?
C42 C43 C44 C45 . . . . -3.6(7) ?
N54 C44 C45 C46 . . . . -177.1(4) ?
C43 C44 C45 C46 . . . . 3.4(7) ?
N54 C44 C45 S48 . . . . -4.7(7) ?
C43 C44 C45 S48 . . . . 175.7(3) ?
C42 N41 C46 C45 . . . . -2.4(7) ?
C47 N41 C46 C45 . . . . 174.2(5) ?
C44 C45 C46 N41 . . . . -0.5(7) ?
S48 C45 C46 N41 . . . . -173.5(4) ?
C46 C45 S48 O50 . . . . -35.4(4) ?
C44 C45 S48 O50 . . . . 151.9(4) ?
C46 C45 S48 O49 . . . . -164.7(4) ?
C44 C45 S48 O49 . . . . 22.6(5) ?
C46 C45 S48 N51 . . . . 80.4(4) ?
C44 C45 S48 N51 . . . . -92.3(4) ?
O50 S48 N51 C53 . . . . -177.9(3) ?
O49 S48 N51 C53 . . . . -48.7(4) ?
C45 S48 N51 C53 . . . . 66.1(4) ?
O50 S48 N51 C52 . . . . 42.5(4) ?
O49 S48 N51 C52 . . . . 171.7(3) ?
C45 S48 N51 C52 . . . . -73.4(4) ?
C43 C44 N54 C55 . . . . -14.1(7) ?
C45 C44 N54 C55 . . . . 166.3(4) ?
C44 N54 C55 C60 . . . . 132.6(5) ?
C44 N54 C55 C56 . . . . -50.3(6) ?
C60 C55 C56 C57 . . . . -0.9(7) ?
N54 C55 C56 C57 . . . . -178.0(4) ?
C55 C56 C57 C58 . . . . 0.1(6) ?
C56 C57 C58 O61 . . . . 179.3(4) ?
C56 C57 C58 C59 . . . . 0.0(6) ?
O61 C58 C59 C60 . . . . -178.8(4) ?
C57 C58 C59 C60 . . . . 0.6(6) ?
O61 C58 C59 C63 . . . . -2.7(6) ?
C57 C58 C59 C63 . . . . 176.7(4) ?
C56 C55 C60 C59 . . . . 1.5(7) ?
N54 C55 C60 C59 . . . . 178.6(4) ?
C58 C59 C60 C55 . . . . -1.3(6) ?
C63 C59 C60 C55 . . . . -177.4(4) ?
C57 C58 O61 C62 . . . . 24.1(6) ?
C59 C58 O61 C62 . . . . -156.6(4) ?
C60 C59 C63 N64 . . . . -90.8(5) ?
C58 C59 C63 N64 . . . . 93.3(5) ?
C59 C63 N64 C69 . . . . -175.4(4) ?
C59 C63 N64 C67 . . . . 63.0(5) ?
C59 C63 N64 C65 . . . . -56.9(5) ?
C69 N64 C65 C66 . . . . -61.7(5) ?
C67 N64 C65 C66 . . . . 58.9(5) ?
C63 N64 C65 C66 . . . . -178.8(4) ?
C69 N64 C67 C68 . . . . -56.0(5) ?
C63 N64 C67 C68 . . . . 63.7(5) ?
C65 N64 C67 C68 . . . . -175.8(4) ?
